data_7030252
loop_
_publ_author_name
'Wragg, Ashley B.'
'Derossi, Sofia'
'Easun, Timothy L.'
'George, Michael W.'
'Sun, Xue-Zhong'
'Hartl, Franti\<sek'
'Shelton, Alexander H.'
'Meijer, Anthony J. H. M.'
'Ward, Michael D.'

_publ_section_title
;
 Solvent-dependent modulation of metal-metal electronic interactions in a
 dinuclear cyanoruthenate complex: a detailed electrochemical,
 spectroscopic and computational study.
;
_journal_issue 34
_journal_name_full 'Dalton transactions (Cambridge, England : 2003)'
_journal_page_first 10354
_journal_page_last 10371
_journal_paper_doi 10.1039/c2dt31001e
_journal_volume 41
_journal_year 2012
_chemical_formula_sum 'C22 H25 K4 N12 O7.5 Os Ru'
_chemical_formula_weight 1025.21
_chemical_name_systematic
;
?
;
_space_group_IT_number 2
_symmetry_cell_setting triclinic
_symmetry_space_group_name_Hall '-P 1'
_symmetry_space_group_name_H-M 'P -1'
_atom_sites_solution_hydrogens geom
_atom_sites_solution_primary direct
_atom_sites_solution_secondary difmap
_audit_creation_method SHELXL-97
_cell_angle_alpha 81.743(3)
_cell_angle_beta 79.366(3)
_cell_angle_gamma 77.395(3)
_cell_formula_units_Z 2
_cell_length_a 10.7726(5)
_cell_length_b 11.7903(6)
_cell_length_c 13.7730(6)
_cell_measurement_temperature 150(2)
_cell_volume 1668.09(14)
_computing_cell_refinement 'Bruker SAINT'
_computing_data_collection 'Bruker APEX2'
_computing_data_reduction 'Bruker SAINT'
_computing_molecular_graphics 'Bruker SHELXTL'
_computing_publication_material 'Bruker SHELXTL'
_computing_structure_refinement 'SHELXL-97 (Sheldrick, 2008)'
_computing_structure_solution 'SHELXS-97 (Sheldrick, 2008)'
_diffrn_ambient_temperature 150(2)
_diffrn_measured_fraction_theta_full 0.990
_diffrn_measured_fraction_theta_max 0.990
_diffrn_measurement_device_type 'Bruker APEX-II CCD'
_diffrn_measurement_method '\f and \w scans'
_diffrn_radiation_monochromator graphite
_diffrn_radiation_source 'fine-focus sealed tube'
_diffrn_radiation_type MoK\a
_diffrn_radiation_wavelength 0.71073
_diffrn_reflns_av_R_equivalents 0.0567
_diffrn_reflns_av_sigmaI/netI 0.0665
_diffrn_reflns_limit_h_max 15
_diffrn_reflns_limit_h_min -15
_diffrn_reflns_limit_k_max 13
_diffrn_reflns_limit_k_min -16
_diffrn_reflns_limit_l_max 19
_diffrn_reflns_limit_l_min -19
_diffrn_reflns_number 27714
_diffrn_reflns_theta_full 30.53
_diffrn_reflns_theta_max 30.53
_diffrn_reflns_theta_min 1.51
_exptl_absorpt_coefficient_mu 4.818
_exptl_absorpt_correction_T_max 0.59
_exptl_absorpt_correction_T_min 0.35
_exptl_absorpt_correction_type multi-scan
_exptl_absorpt_process_details sadabs
_exptl_crystal_colour brown
_exptl_crystal_density_diffrn 2.041
_exptl_crystal_density_method 'not measured'
_exptl_crystal_description block
_exptl_crystal_F_000 994
_exptl_crystal_size_max 0.2
_exptl_crystal_size_mid 0.2
_exptl_crystal_size_min 0.1
_refine_diff_density_max 2.603
_refine_diff_density_min -2.613
_refine_diff_density_rms 0.358
_refine_ls_extinction_method none
_refine_ls_goodness_of_fit_ref 1.039
_refine_ls_hydrogen_treatment mixed
_refine_ls_matrix_type full
_refine_ls_number_parameters 427
_refine_ls_number_reflns 10092
_refine_ls_number_restraints 18
_refine_ls_restrained_S_all 1.047
_refine_ls_R_factor_all 0.0792
_refine_ls_R_factor_gt 0.0558
_refine_ls_shift/su_max 0.001
_refine_ls_shift/su_mean 0.000
_refine_ls_structure_factor_coef Fsqd
_refine_ls_weighting_details 'calc w=1/[\s^2^(Fo^2^)+(0.1038P)^2^+5.9936P] where P=(Fo^2^+2Fc^2^)/3'
_refine_ls_weighting_scheme calc
_refine_ls_wR_factor_gt 0.1513
_refine_ls_wR_factor_ref 0.1707
_reflns_number_gt 7672
_reflns_number_total 10092
_reflns_threshold_expression >2sigma(I)
_cod_data_source_file c2dt31001e.txt
_cod_data_source_block imw1303p-1
_cod_original_sg_symbol_H-M P-1
_cod_original_formula_sum 'C22 H25 K4 N12 O7.50 Os Ru'
_cod_database_code 7030252

loop_
_symmetry_equiv_pos_as_xyz
'x, y, z'
'-x, -y, -z'

loop_
_atom_site_label
_atom_site_type_symbol
_atom_site_fract_x
_atom_site_fract_y
_atom_site_fract_z
_atom_site_U_iso_or_equiv
_atom_site_adp_type
_atom_site_occupancy
_atom_site_symmetry_multiplicity
_atom_site_calc_flag
_atom_site_refinement_flags
_atom_site_disorder_group
Os1 Os 0.41694(3) 0.66532(3) -0.26588(3) 0.01045(10) Uani 0.50 1 d P .
Ru1 Ru 0.41694(3) 0.66532(3) -0.26588(3) 0.01045(10) Uani 0.50 1 d P .
Os2 Os 0.17478(3) 0.92418(3) 0.17610(2) 0.00889(9) Uani 0.50 1 d P .
Ru2 Ru 0.17478(3) 0.92418(3) 0.17610(2) 0.00889(9) Uani 0.50 1 d P .
C2 C 0.6619(7) 0.5313(6) -0.1860(6) 0.0162(13) Uani 1 1 d . .
H2A H 0.6845 0.5035 -0.2480 0.019 Uiso 1 1 calc R .
C3 C 0.7405(7) 0.4849(6) -0.1143(6) 0.0170(14) Uani 1 1 d . .
H3A H 0.8160 0.4304 -0.1291 0.020 Uiso 1 1 calc R .
C4 C 0.7027(7) 0.5225(6) -0.0197(5) 0.0131(12) Uani 1 1 d . .
H4A H 0.7508 0.4913 0.0309 0.016 Uiso 1 1 calc R .
C5 C 0.5929(7) 0.6067(6) -0.0029(5) 0.0127(12) Uani 1 1 d . .
H5A H 0.5658 0.6323 0.0598 0.015 Uiso 1 1 calc R .
C6 C 0.5223(6) 0.6538(5) -0.0787(5) 0.0094(11) Uani 1 1 d . .
C8 C 0.3996(6) 0.7366(5) -0.0646(5) 0.0111(12) Uani 1 1 d . .
C9 C 0.3568(6) 0.8104(5) 0.0127(5) 0.0098(11) Uani 1 1 d . .
C11 C 0.1482(6) 0.8368(6) -0.0210(5) 0.0121(12) Uani 1 1 d . .
H11A H 0.0598 0.8611 -0.0032 0.014 Uiso 1 1 calc R .
C12 C 0.1948(7) 0.7865(6) -0.1078(5) 0.0142(13) Uani 1 1 d . .
H12A H 0.1389 0.7889 -0.1524 0.017 Uiso 1 1 calc R .
C14 C 0.4417(7) 0.9586(6) 0.1973(5) 0.0146(13) Uani 1 1 d . .
H14A H 0.3974 0.9959 0.2523 0.017 Uiso 1 1 calc R .
C15 C 0.5745(7) 0.9546(6) 0.1708(5) 0.0146(13) Uani 1 1 d . .
H15A H 0.6187 0.9862 0.2088 0.017 Uiso 1 1 calc R .
C16 C 0.6384(7) 0.9024(6) 0.0866(5) 0.0125(12) Uani 1 1 d . .
H16A H 0.7260 0.9003 0.0664 0.015 Uiso 1 1 calc R .
C17 C 0.5705(6) 0.8533(5) 0.0326(5) 0.0121(12) Uani 1 1 d . .
H17A H 0.6119 0.8193 -0.0247 0.015 Uiso 1 1 calc R .
C18 C 0.4403(6) 0.8555(5) 0.0652(5) 0.0080(11) Uani 1 1 d . .
C21 C 0.3775(7) 0.5004(6) -0.2375(5) 0.0155(13) Uani 1 1 d . .
C22 C 0.2704(7) 0.7129(6) -0.3412(5) 0.0149(13) Uani 1 1 d . .
C23 C 0.5315(6) 0.6088(6) -0.3872(5) 0.0116(12) Uani 1 1 d . .
C24 C 0.4757(7) 0.8184(6) -0.3169(5) 0.0152(13) Uani 1 1 d . .
C31 C 0.1539(7) 0.9899(6) 0.3042(5) 0.0157(13) Uani 1 1 d . .
C32 C -0.0134(7) 0.9260(6) 0.1954(6) 0.0172(14) Uani 1 1 d . .
C33 C 0.1451(7) 1.0943(6) 0.1162(5) 0.0148(13) Uani 1 1 d . .
C34 C 0.1938(6) 0.7640(6) 0.2556(5) 0.0129(12) Uani 1 1 d . .
N1 N 0.5558(5) 0.6136(5) -0.1701(4) 0.0115(10) Uani 1 1 d . .
N7 N 0.3194(5) 0.7335(5) -0.1304(4) 0.0098(10) Uani 1 1 d . .
N10 N 0.2278(5) 0.8518(5) 0.0387(4) 0.0093(10) Uani 1 1 d . .
N13 N 0.3763(5) 0.9098(5) 0.1454(4) 0.0107(10) Uani 1 1 d . .
N21 N 0.3670(7) 0.4041(6) -0.2341(5) 0.0249(15) Uani 1 1 d . .
N22 N 0.1833(7) 0.7388(6) -0.3841(6) 0.0259(15) Uani 1 1 d . .
N23 N 0.6006(7) 0.5788(6) -0.4581(5) 0.0205(13) Uani 1 1 d . .
N24 N 0.5170(7) 0.8987(6) -0.3596(5) 0.0219(13) Uani 1 1 d . .
N31 N 0.1457(6) 1.0308(6) 0.3783(5) 0.0193(13) Uani 1 1 d . .
N32 N -0.1232(7) 0.9204(7) 0.2145(6) 0.0283(16) Uani 1 1 d . .
N33 N 0.1252(6) 1.1943(6) 0.0899(5) 0.0228(14) Uani 1 1 d . .
N34 N 0.1987(7) 0.6790(5) 0.3085(5) 0.0217(13) Uani 1 1 d . .
K1 K 0.8181(4) 0.5399(3) 0.3907(3) 0.0758(10) Uani 1 1 d U .
K2 K -0.12936(17) 1.00692(15) 0.41504(13) 0.0216(3) Uani 1 1 d . .
K3 K 0.4205(2) 0.66968(15) 0.40145(15) 0.0278(4) Uani 1 1 d . .
K4 K 0.78400(18) 0.74767(15) -0.40559(15) 0.0263(4) Uani 1 1 d . .
O1 O 0.4572(8) 0.8739(6) 0.4431(5) 0.0427(19) Uani 1 1 d . .
O2 O -0.2670(8) 0.8200(9) 0.3982(7) 0.057(2) Uani 1 1 d . .
O3 O 0.0061(5) 0.7826(5) 0.4743(4) 0.0207(11) Uani 1 1 d . .
O4 O 0.8771(6) 0.6521(6) 0.2326(5) 0.0331(14) Uani 1 1 d U .
O5 O 0.9812(9) 0.6105(8) 0.0355(7) 0.057(2) Uani 1 1 d U .
O6 O 0.9461(8) 0.6726(7) -0.2577(6) 0.0461(19) Uani 1 1 d . .
O7 O 0.8916(11) 0.5217(10) -0.4334(9) 0.023(2) Uiso 0.50 1 d P 1
O7A O 0.9211(12) 0.5186(11) -0.3662(10) 0.028(3) Uiso 0.50 1 d P 2
O8 O 0.641(3) 0.748(2) -0.197(2) 0.094(8) Uiso 0.50 1 d P .

loop_
_atom_site_aniso_label
_atom_site_aniso_U_11
_atom_site_aniso_U_22
_atom_site_aniso_U_33
_atom_site_aniso_U_23
_atom_site_aniso_U_13
_atom_site_aniso_U_12
Os1 0.01176(17) 0.00996(16) 0.00987(17) -0.00255(12) -0.00178(13) -0.00165(12)
Ru1 0.01176(17) 0.00996(16) 0.00987(17) -0.00255(12) -0.00178(13) -0.00165(12)
Os2 0.00791(16) 0.01001(16) 0.00838(16) -0.00249(11) -0.00037(12) -0.00079(11)
Ru2 0.00791(16) 0.01001(16) 0.00838(16) -0.00249(11) -0.00037(12) -0.00079(11)
C2 0.013(3) 0.017(3) 0.017(3) -0.008(3) 0.002(3) -0.001(2)
C3 0.013(3) 0.014(3) 0.021(4) -0.007(3) -0.003(3) 0.007(2)
C4 0.014(3) 0.012(3) 0.012(3) -0.001(2) -0.002(2) -0.001(2)
C5 0.015(3) 0.013(3) 0.011(3) 0.000(2) -0.003(2) -0.004(2)
C6 0.010(3) 0.003(2) 0.014(3) -0.001(2) 0.000(2) -0.001(2)
C8 0.012(3) 0.011(3) 0.011(3) 0.000(2) -0.002(2) -0.004(2)
C9 0.004(3) 0.011(3) 0.014(3) -0.006(2) 0.000(2) -0.001(2)
C11 0.008(3) 0.017(3) 0.013(3) -0.004(2) -0.001(2) -0.002(2)
C12 0.011(3) 0.020(3) 0.015(3) -0.003(3) -0.005(2) -0.007(2)
C14 0.010(3) 0.020(3) 0.014(3) -0.008(3) -0.003(2) -0.001(2)
C15 0.012(3) 0.020(3) 0.015(3) -0.009(3) -0.002(3) -0.003(2)
C16 0.010(3) 0.013(3) 0.014(3) 0.000(2) -0.003(2) -0.002(2)
C17 0.013(3) 0.009(3) 0.015(3) -0.004(2) 0.000(2) -0.002(2)
C18 0.010(3) 0.006(2) 0.008(3) 0.001(2) -0.001(2) -0.003(2)
C21 0.017(3) 0.020(3) 0.011(3) 0.002(2) -0.005(3) -0.007(3)
C22 0.019(3) 0.013(3) 0.013(3) -0.002(2) 0.000(3) -0.004(2)
C23 0.012(3) 0.011(3) 0.012(3) -0.003(2) 0.000(2) -0.002(2)
C24 0.017(3) 0.015(3) 0.015(3) -0.005(2) -0.004(3) -0.005(3)
C31 0.010(3) 0.019(3) 0.016(3) -0.002(3) 0.004(2) -0.004(2)
C32 0.013(3) 0.017(3) 0.021(4) -0.003(3) -0.005(3) 0.000(2)
C33 0.013(3) 0.016(3) 0.015(3) -0.004(2) -0.002(3) -0.001(2)
C34 0.010(3) 0.016(3) 0.011(3) -0.004(2) 0.003(2) -0.001(2)
N1 0.012(3) 0.013(2) 0.011(3) -0.002(2) -0.002(2) -0.003(2)
N7 0.010(2) 0.009(2) 0.010(3) -0.0020(19) -0.002(2) 0.0007(19)
N10 0.009(2) 0.010(2) 0.008(2) -0.0031(19) 0.0032(19) -0.0017(19)
N13 0.010(2) 0.014(2) 0.008(2) -0.003(2) 0.000(2) -0.002(2)
N21 0.035(4) 0.019(3) 0.025(4) 0.002(3) -0.012(3) -0.011(3)
N22 0.024(4) 0.029(4) 0.025(4) -0.005(3) -0.011(3) 0.001(3)
N23 0.024(3) 0.021(3) 0.013(3) 0.000(2) -0.001(2) 0.000(3)
N24 0.028(4) 0.017(3) 0.022(3) -0.006(2) -0.003(3) -0.006(3)
N31 0.017(3) 0.024(3) 0.016(3) -0.006(2) -0.002(2) -0.001(2)
N32 0.014(3) 0.048(4) 0.027(4) -0.020(3) 0.002(3) -0.008(3)
N33 0.013(3) 0.025(3) 0.027(4) -0.002(3) 0.002(3) -0.001(2)
N34 0.029(4) 0.015(3) 0.016(3) -0.003(2) 0.003(3) 0.001(3)
K1 0.0732(16) 0.0827(17) 0.0763(17) -0.0208(14) -0.0049(14) -0.0239(14)
K2 0.0202(8) 0.0228(7) 0.0199(8) -0.0001(6) -0.0023(6) -0.0028(6)
K3 0.0383(10) 0.0178(7) 0.0317(10) -0.0002(7) -0.0167(8) -0.0070(7)
K4 0.0212(8) 0.0216(8) 0.0355(10) -0.0028(7) 0.0001(7) -0.0070(6)
O1 0.077(6) 0.023(3) 0.037(4) 0.008(3) -0.031(4) -0.018(3)
O2 0.041(5) 0.093(7) 0.046(5) 0.004(5) -0.016(4) -0.033(5)
O3 0.020(3) 0.022(3) 0.016(3) -0.004(2) 0.000(2) 0.004(2)
O4 0.030(2) 0.034(2) 0.041(2) -0.0121(16) -0.0004(16) -0.0162(16)
O5 0.053(3) 0.056(3) 0.062(3) 0.0027(18) -0.0130(19) -0.0125(18)
O6 0.053(5) 0.062(5) 0.032(4) -0.013(4) 0.001(3) -0.031(4)

loop_
_atom_type_symbol
_atom_type_description
_atom_type_scat_dispersion_real
_atom_type_scat_dispersion_imag
_atom_type_scat_source
C C 0.0033 0.0016 'International Tables Vol C Tables 4.2.6.8 and 6.1.1.4'
H H 0.0000 0.0000 'International Tables Vol C Tables 4.2.6.8 and 6.1.1.4'
N N 0.0061 0.0033 'International Tables Vol C Tables 4.2.6.8 and 6.1.1.4'
O O 0.0106 0.0060 'International Tables Vol C Tables 4.2.6.8 and 6.1.1.4'
K K 0.2009 0.2494 'International Tables Vol C Tables 4.2.6.8 and 6.1.1.4'
Ru Ru -1.2594 0.8363 'International Tables Vol C Tables 4.2.6.8 and 6.1.1.4'
Os Os -1.2165 7.6030 'International Tables Vol C Tables 4.2.6.8 and 6.1.1.4'

loop_
_geom_angle_atom_site_label_1
_geom_angle_atom_site_label_2
_geom_angle_atom_site_label_3
_geom_angle
_geom_angle_site_symmetry_1
_geom_angle_site_symmetry_3
C22 Os1 C23 89.9(3) . .
C22 Os1 C24 90.6(3) . .
C23 Os1 C24 83.9(3) . .
C22 Os1 C21 88.8(3) . .
C23 Os1 C21 85.7(3) . .
C24 Os1 C21 169.6(3) . .
C22 Os1 N1 173.0(3) . .
C23 Os1 N1 96.5(2) . .
C24 Os1 N1 92.8(2) . .
C21 Os1 N1 88.8(2) . .
C22 Os1 N7 97.4(2) . .
C23 Os1 N7 171.2(2) . .
C24 Os1 N7 90.9(3) . .
C21 Os1 N7 99.4(3) . .
N1 Os1 N7 76.5(2) . .
C31 Os2 C32 90.6(3) . .
C31 Os2 C34 87.0(3) . .
C32 Os2 C34 87.1(3) . .
C31 Os2 C33 84.8(3) . .
C32 Os2 C33 90.7(3) . .
C34 Os2 C33 171.5(3) . .
C31 Os2 N13 94.9(2) . .
C32 Os2 N13 174.2(2) . .
C34 Os2 N13 91.2(2) . .
C33 Os2 N13 91.8(3) . .
C31 Os2 N10 171.2(2) . .
C32 Os2 N10 98.2(3) . .
C34 Os2 N10 92.6(2) . .
C33 Os2 N10 95.9(2) . .
N13 Os2 N10 76.3(2) . .
N1 C2 C3 123.3(6) . .
C2 C3 C4 118.2(6) . .
C5 C4 C3 118.6(6) . .
C4 C5 C6 120.4(6) . .
N1 C6 C5 121.1(6) . .
N1 C6 C8 114.9(6) . .
C5 C6 C8 123.5(6) . .
N7 C8 C9 119.9(6) . .
N7 C8 C6 114.1(6) . .
C9 C8 C6 125.8(6) . .
N10 C9 C8 119.3(6) . .
N10 C9 C18 114.8(5) . .
C8 C9 C18 125.8(6) . .
N10 C11 C12 121.4(6) . .
N7 C12 C11 122.0(6) . .
N13 C14 C15 121.9(6) . .
C16 C15 C14 118.4(6) . .
C15 C16 C17 119.6(6) . .
C18 C17 C16 119.2(6) . .
N13 C18 C17 121.6(6) . .
N13 C18 C9 113.8(5) . .
C17 C18 C9 124.4(6) . .
N21 C21 Os1 170.2(7) . .
N21 C21 K3 61.7(5) . 2_665
Os1 C21 K3 108.6(3) . 2_665
N21 C21 K1 66.3(5) . 2_665
Os1 C21 K1 111.2(3) . 2_665
K3 C21 K1 76.77(16) 2_665 2_665
N22 C22 Os1 178.5(7) . .
N22 C22 K2 55.0(5) . 2_575
Os1 C22 K2 126.1(3) . 2_575
N22 C22 K1 70.2(5) . 2_665
Os1 C22 K1 108.6(3) . 2_665
K2 C22 K1 125.2(2) 2_575 2_665
N23 C23 Os1 177.7(6) . .
N23 C23 K3 66.2(4) . 2_665
Os1 C23 K3 115.7(3) . 2_665
N23 C23 K3 62.2(4) . 1_554
Os1 C23 K3 118.3(3) . 1_554
K3 C23 K3 91.87(17) 2_665 1_554
N23 C23 K4 75.4(5) . .
Os1 C23 K4 102.5(2) . .
K3 C23 K4 121.2(2) 2_665 .
K3 C23 K4 108.0(2) 1_554 .
N24 C24 Os1 169.6(6) . .
N24 C24 K4 67.7(5) . .
Os1 C24 K4 106.0(3) . .
N31 C31 Os2 177.3(7) . .
N31 C31 K2 71.9(5) . .
Os2 C31 K2 110.5(3) . .
N32 C32 Os2 174.0(7) . .
N32 C32 K2 70.7(5) . .
Os2 C32 K2 106.0(3) . .
N33 C33 Os2 174.4(7) . .
N34 C34 Os2 173.3(6) . .
N34 C34 K3 56.9(5) . .
Os2 C34 K3 121.9(3) . .
C2 N1 C6 118.3(6) . .
C2 N1 Os1 124.6(5) . .
C6 N1 Os1 116.2(4) . .
C12 N7 C8 117.0(6) . .
C12 N7 Os1 128.4(4) . .
C8 N7 Os1 114.0(4) . .
C11 N10 C9 117.9(5) . .
C11 N10 Os2 127.0(4) . .
C9 N10 Os2 115.0(4) . .
C14 N13 C18 119.3(6) . .
C14 N13 Os2 123.1(5) . .
C18 N13 Os2 117.4(4) . .
C21 N21 K3 98.5(6) . 2_665
C21 N21 K1 93.7(5) . 2_665
K3 N21 K1 86.7(2) 2_665 2_665
C22 N22 K2 105.9(5) . 2_575
C22 N22 K1 90.4(5) . 2_665
K2 N22 K1 163.6(3) 2_575 2_665
C23 N23 K1 162.8(6) . 1_554
C23 N23 K3 97.2(5) . 1_554
K1 N23 K3 93.8(2) 1_554 1_554
C23 N23 K3 92.8(5) . 2_665
K1 N23 K3 97.1(2) 1_554 2_665
K3 N23 K3 105.3(2) 1_554 2_665
C23 N23 K4 84.9(5) . .
K1 N23 K4 78.12(19) 1_554 .
K3 N23 K4 120.2(2) 1_554 .
K3 N23 K4 134.4(2) 2_665 .
C24 N24 K4 91.4(5) . .
C31 N31 K2 147.1(6) . 2_576
C31 N31 K4 128.3(6) . 2_675
K2 N31 K4 82.85(17) 2_576 2_675
C31 N31 K2 86.1(5) . .
K2 N31 K2 85.41(19) 2_576 .
K4 N31 K2 120.5(2) 2_675 .
C32 N32 K2 88.1(5) . .
C34 N34 K3 103.6(5) . .
O4 K1 O7 132.6(3) . 1_556
O4 K1 O7A 78.6(3) . 2_765
O7 K1 O7A 71.5(4) 1_556 2_765
O4 K1 N23 131.7(3) . 1_556
O7 K1 N23 69.5(3) 1_556 1_556
O7A K1 N23 141.0(3) 2_765 1_556
O4 K1 N21 60.3(2) . 2_665
O7 K1 N21 158.2(3) 1_556 2_665
O7A K1 N21 130.1(3) 2_765 2_665
N23 K1 N21 88.9(2) 1_556 2_665
O4 K1 O7 92.2(3) . 2_765
O7 K1 O7 53.8(4) 1_556 2_765
O7A K1 O7 17.7(3) 2_765 2_765
N23 K1 O7 123.4(3) 1_556 2_765
N21 K1 O7 147.6(3) 2_665 2_765
O4 K1 O2 66.7(2) . 1_655
O7 K1 O2 88.8(3) 1_556 1_655
O7A K1 O2 108.5(3) 2_765 1_655
N23 K1 O2 73.0(2) 1_556 1_655
N21 K1 O2 81.3(2) 2_665 1_655
O7 K1 O2 104.4(3) 2_765 1_655
O4 K1 N22 116.7(2) . 2_665
O7 K1 N22 98.2(3) 1_556 2_665
O7A K1 N22 87.7(3) 2_765 2_665
N23 K1 N22 95.8(2) 1_556 2_665
N21 K1 N22 87.01(19) 2_665 2_665
O7 K1 N22 91.5(3) 2_765 2_665
O2 K1 N22 163.8(2) 1_655 2_665
O4 K1 C21 73.8(2) . 2_665
O7 K1 C21 153.1(3) 1_556 2_665
O7A K1 C21 127.4(3) 2_765 2_665
N23 K1 C21 88.9(2) 1_556 2_665
N21 K1 C21 19.95(17) 2_665 2_665
O7 K1 C21 143.8(3) 2_765 2_665
O2 K1 C21 100.3(2) 1_655 2_665
N22 K1 C21 67.18(18) 2_665 2_665
O4 K1 C22 108.0(2) . 2_665
O7 K1 C22 114.0(3) 1_556 2_665
O7A K1 C22 103.1(3) 2_765 2_665
N23 K1 C22 90.8(2) 1_556 2_665
N21 K1 C22 68.19(18) 2_665 2_665
O7 K1 C22 109.7(3) 2_765 2_665
O2 K1 C22 145.7(2) 1_655 2_665
N22 K1 C22 19.33(17) 2_665 2_665
C21 K1 C22 48.25(17) 2_665 2_665
O4 K1 K4 106.04(19) . 1_556
O7 K1 K4 44.0(2) 1_556 1_556
O7A K1 K4 95.6(3) 2_765 1_556
N23 K1 K4 56.53(15) 1_556 1_556
N21 K1 K4 120.76(18) 2_665 1_556
O7 K1 K4 81.0(2) 2_765 1_556
O2 K1 K4 45.57(16) 1_655 1_556
N22 K1 K4 136.89(18) 2_665 1_556
C21 K1 K4 134.61(17) 2_665 1_556
C22 K1 K4 143.65(17) 2_665 1_556
O4 K1 K3 94.2(2) . .
O7 K1 K3 112.5(3) 1_556 .
O7A K1 K3 172.3(3) 2_765 .
N23 K1 K3 43.89(14) 1_556 .
N21 K1 K3 45.65(16) 2_665 .
O7 K1 K3 164.7(2) 2_765 .
O2 K1 K3 65.79(16) 1_655 .
N22 K1 K3 97.98(15) 2_665 .
C21 K1 K3 51.55(14) 2_665 .
C22 K1 K3 81.47(14) 2_665 .
K4 K1 K3 83.82(8) 1_556 .
N31 K2 O3 69.10(18) 2_576 .
N31 K2 N22 100.9(2) 2_576 2_575
O3 K2 N22 156.68(19) . 2_575
N31 K2 O2 95.9(2) 2_576 .
O3 K2 O2 67.7(2) . .
N22 K2 O2 135.5(2) 2_575 .
N31 K2 N31 94.59(19) 2_576 .
O3 K2 N31 75.64(18) . .
N22 K2 N31 84.5(2) 2_575 .
O2 K2 N31 134.9(2) . .
N31 K2 N32 151.2(2) 2_576 .
O3 K2 N32 87.5(2) . .
N22 K2 N32 106.8(2) 2_575 .
O2 K2 N32 58.5(2) . .
N31 K2 N32 95.67(19) . .
N31 K2 C31 113.0(2) 2_576 .
O3 K2 C31 73.39(18) . .
N22 K2 C31 92.7(2) 2_575 .
O2 K2 C31 118.0(2) . .
N31 K2 C31 21.93(18) . .
N32 K2 C31 73.82(19) . .
N31 K2 C32 150.94(19) 2_576 .
O3 K2 C32 82.04(17) . .
N22 K2 C32 104.6(2) 2_575 .
O2 K2 C32 75.4(2) . .
N31 K2 C32 74.41(18) . .
N32 K2 C32 21.26(18) . .
C31 K2 C32 52.56(19) . .
N31 K2 C22 111.02(18) 2_576 2_575
O3 K2 C22 175.26(18) . 2_575
N22 K2 C22 19.09(18) 2_575 2_575
O2 K2 C22 116.8(2) . 2_575
N31 K2 C22 99.67(18) . 2_575
N32 K2 C22 93.7(2) . 2_575
C31 K2 C22 102.53(19) . 2_575
C32 K2 C22 97.46(18) . 2_575
N31 K2 K4 50.47(14) 2_576 1_456
O3 K2 K4 45.46(12) . 1_456
N22 K2 K4 142.78(17) 2_575 1_456
O2 K2 K4 47.35(17) . 1_456
N31 K2 K4 116.95(14) . 1_456
N32 K2 K4 101.09(17) . 1_456
C31 K2 K4 118.82(14) . 1_456
C32 K2 K4 110.23(14) . 1_456
C22 K2 K4 138.45(14) 2_575 1_456
N31 K2 K2 49.27(14) 2_576 2_576
O3 K2 K2 63.70(12) . 2_576
N22 K2 K2 93.60(15) 2_575 2_576
O2 K2 K2 127.60(19) . 2_576
N31 K2 K2 45.31(13) . 2_576
N32 K2 K2 134.42(15) . 2_576
C31 K2 K2 64.73(14) . 2_576
C32 K2 K2 114.78(14) . 2_576
C22 K2 K2 112.55(13) 2_575 2_576
K4 K2 K2 83.72(6) 1_456 2_576
N31 K2 K3 65.35(14) 2_576 2_576
O3 K2 K3 134.15(12) . 2_576
N22 K2 K3 44.43(16) 2_575 2_576
O2 K2 K3 111.78(19) . 2_576
N31 K2 K3 112.42(13) . 2_576
N32 K2 K3 133.26(15) . 2_576
C31 K2 K3 129.95(14) . 2_576
C32 K2 K3 143.69(13) . 2_576
C22 K2 K3 46.78(12) 2_575 2_576
K4 K2 K3 98.35(5) 1_456 2_576
K2 K2 K3 89.57(6) 2_576 2_576
O1 K3 N34 116.4(2) . .
O1 K3 N23 81.6(2) . 1_556
N34 K3 N23 156.0(2) . 1_556
O1 K3 N23 151.8(2) . 2_665
N34 K3 N23 83.26(19) . 2_665
N23 K3 N23 74.7(2) 1_556 2_665
O1 K3 N21 105.7(2) . 2_665
N34 K3 N21 99.97(19) . 2_665
N23 K3 N21 89.25(19) 1_556 2_665
N23 K3 N21 89.31(19) 2_665 2_665
O1 K3 C23 159.4(2) . 2_665
N34 K3 C23 84.18(17) . 2_665
N23 K3 C23 78.65(18) 1_556 2_665
N23 K3 C23 20.99(17) 2_665 2_665
N21 K3 C23 68.58(18) 2_665 2_665
O1 K3 C23 75.04(18) . 1_556
N34 K3 C23 144.0(2) . 1_556
N23 K3 C23 20.60(17) 1_556 1_556
N23 K3 C23 77.41(17) 2_665 1_556
N21 K3 C23 109.79(19) 2_665 1_556
C23 K3 C23 88.13(17) 2_665 1_556
O1 K3 C34 100.49(19) . .
N34 K3 C34 19.48(18) . .
N23 K3 C34 174.8(2) 1_556 .
N23 K3 C34 101.97(18) 2_665 .
N21 K3 C34 94.74(18) 2_665 .
C23 K3 C34 99.71(17) 2_665 .
C23 K3 C34 155.42(18) 1_556 .
O1 K3 C21 124.8(2) . 2_665
N34 K3 C21 93.62(18) . 2_665
N23 K3 C21 87.66(18) 1_556 2_665
N23 K3 C21 69.84(18) 2_665 2_665
N21 K3 C21 19.80(17) 2_665 2_665
C23 K3 C21 48.96(17) 2_665 2_665
C23 K3 C21 107.50(17) 1_556 2_665
C34 K3 C21 94.97(17) . 2_665
O1 K3 K1 88.4(2) . .
N34 K3 K1 145.30(15) . .
N23 K3 K1 42.28(15) 1_556 .
N23 K3 K1 84.27(15) 2_665 .
N21 K3 K1 47.60(14) 2_665 .
C23 K3 K1 73.06(13) 2_665 .
C23 K3 K1 62.47(13) 1_556 .
C34 K3 K1 142.10(14) . .
C21 K3 K1 51.69(13) 2_665 .
O1 K3 K1 121.9(2) . 2_666
N34 K3 K1 74.87(15) . 2_666
N23 K3 K1 82.16(15) 1_556 2_666
N23 K3 K1 40.29(14) 2_665 2_666
N21 K3 K1 129.39(14) 2_665 2_666
C23 K3 K1 60.82(14) 2_665 2_666
C23 K3 K1 70.69(14) 1_556 2_666
C34 K3 K1 92.74(14) . 2_666
C21 K3 K1 109.67(14) 2_665 2_666
K1 K3 K1 113.67(7) . 2_666
O1 K3 K3 117.84(16) . 2_666
N34 K3 K3 119.72(15) . 2_666
N23 K3 K3 37.71(14) 1_556 2_666
N23 K3 K3 37.01(13) 2_665 2_666
N21 K3 K3 89.09(14) 2_665 2_666
C23 K3 K3 44.37(12) 2_665 2_666
C23 K3 K3 43.76(11) 1_556 2_666
C34 K3 K3 138.85(14) . 2_666
C21 K3 K3 75.88(13) 2_665 2_666
K1 K3 K3 58.33(7) . 2_666
K1 K3 K3 55.34(7) 2_666 2_666
O7 K4 O3 81.4(3) . 1_654
O7 K4 O7A 21.3(3) . .
O3 K4 O7A 84.7(3) 1_654 .
O7 K4 O2 96.7(3) . 1_654
O3 K4 O2 70.9(2) 1_654 1_654
O7A K4 O2 117.4(3) . 1_654
O7 K4 O6 75.4(3) . .
O3 K4 O6 83.8(2) 1_654 .
O7A K4 O6 54.6(3) . .
O2 K4 O6 154.5(2) 1_654 .
O7 K4 N31 141.1(3) . 2_675
O3 K4 N31 67.91(18) 1_654 2_675
O7A K4 N31 127.7(3) . 2_675
O2 K4 N31 95.2(2) 1_654 2_675
O6 K4 N31 78.0(2) . 2_675
O7 K4 O8 107.0(6) . .
O3 K4 O8 144.7(5) 1_654 .
O7A K4 O8 92.1(6) . .
O2 K4 O8 138.7(5) 1_654 .
O6 K4 O8 66.2(5) . .
N31 K4 O8 87.2(5) 2_675 .
O7 K4 N24 138.6(3) . .
O3 K4 N24 134.00(18) 1_654 .
O7A K4 N24 141.2(3) . .
O2 K4 N24 80.7(2) 1_654 .
O6 K4 N24 121.4(2) . .
N31 K4 N24 79.86(18) 2_675 .
O8 K4 N24 59.1(5) . .
O7 K4 C24 119.6(3) . .
O3 K4 C24 154.30(18) 1_654 .
O7A K4 C24 120.4(3) . .
O2 K4 C24 90.8(2) 1_654 .
O6 K4 C24 114.3(2) . .
N31 K4 C24 97.02(18) 2_675 .
O8 K4 C24 48.2(5) . .
N24 K4 C24 20.84(18) . .
O7 K4 N23 61.5(3) . .
O3 K4 N23 122.45(18) 1_654 .
O7A K4 N23 75.6(3) . .
O2 K4 N23 71.7(2) 1_654 .
O6 K4 N23 121.9(2) . .
N31 K4 N23 156.57(18) 2_675 .
O8 K4 N23 90.3(5) . .
N24 K4 N23 78.90(17) . .
C24 K4 N23 64.74(16) . .
O7 K4 C23 74.3(3) . .
O3 K4 C23 142.15(18) 1_654 .
O7A K4 C23 82.9(3) . .
O2 K4 C23 83.5(2) 1_654 .
O6 K4 C23 116.4(2) . .
N31 K4 C23 144.01(18) 2_675 .
O8 K4 C23 71.5(5) . .
N24 K4 C23 64.39(17) . .
C24 K4 C23 47.19(16) . .
N23 K4 C23 19.76(16) . .
O7 K4 K2 123.4(3) . 1_654
O3 K4 K2 47.50(12) 1_654 1_654
O7A K4 K2 131.9(3) . 1_654
O2 K4 K2 50.45(18) 1_654 1_654
O6 K4 K2 113.68(17) . 1_654
N31 K4 K2 46.68(13) 2_675 1_654
O8 K4 K2 128.3(5) . 1_654
N24 K4 K2 86.52(14) . 1_654
C24 K4 K2 106.93(14) . 1_654
N23 K4 K2 121.91(13) . 1_654
C23 K4 K2 129.73(13) . 1_654
K4 O2 K2 82.2(2) 1_456 .
K4 O2 K1 79.6(2) 1_456 1_455
K2 O2 K1 134.2(3) . 1_455
K4 O3 K2 87.05(16) 1_456 .
K1 O7 K4 93.2(4) 1_554 .
K1 O7 K1 126.2(4) 1_554 2_765
K4 O7 K1 110.6(4) . 2_765
K1 O7A K4 123.6(5) 2_765 .

loop_
_geom_bond_atom_site_label_1
_geom_bond_atom_site_label_2
_geom_bond_distance
_geom_bond_site_symmetry_2
Os1 C22 1.983(7) .
Os1 C23 1.990(7) .
Os1 C24 2.030(7) .
Os1 C21 2.048(7) .
Os1 N1 2.109(5) .
Os1 N7 2.138(6) .
Os2 C31 1.983(7) .
Os2 C32 1.991(7) .
Os2 C34 2.031(7) .
Os2 C33 2.037(7) .
Os2 N13 2.107(6) .
Os2 N10 2.118(5) .
C2 N1 1.335(9) .
C2 C3 1.394(10) .
C3 C4 1.398(10) .
C4 C5 1.375(9) .
C5 C6 1.386(9) .
C6 N1 1.366(8) .
C6 C8 1.461(9) .
C8 N7 1.371(8) .
C8 C9 1.419(9) .
C9 N10 1.367(8) .
C9 C18 1.474(8) .
C11 N10 1.346(8) .
C11 C12 1.373(9) .
C12 N7 1.351(9) .
C14 N13 1.349(8) .
C14 C15 1.402(10) .
C15 C16 1.387(9) .
C16 C17 1.390(9) .
C17 C18 1.388(9) .
C18 N13 1.354(8) .
C21 N21 1.159(9) .
C21 K3 3.382(8) 2_665
C21 K1 3.389(8) 2_665
C22 N22 1.162(10) .
C22 K2 3.417(7) 2_575
C22 K1 3.510(8) 2_665
C23 N23 1.162(9) .
C23 K3 3.239(6) 2_665
C23 K3 3.276(7) 1_554
C23 K4 3.422(7) .
C24 N24 1.170(10) .
C24 K4 3.287(8) .
C31 N31 1.171(10) .
C31 K2 3.128(7) .
C32 N32 1.178(10) .
C32 K2 3.246(8) .
C33 N33 1.167(10) .
C34 N34 1.150(9) .
C34 K3 3.350(7) .
N21 K3 3.011(8) 2_665
N21 K1 3.110(8) 2_665
N22 K2 2.911(7) 2_575
N22 K1 3.304(8) 2_665
N23 K1 2.835(8) 1_554
N23 K3 2.921(7) 1_554
N23 K3 2.968(7) 2_665
N23 K4 3.324(7) .
N24 K4 3.043(7) .
N31 K2 2.796(7) 2_576
N31 K4 2.965(7) 2_675
N31 K2 2.981(7) .
N32 K2 3.064(7) .
N34 K3 2.887(7) .
K1 O4 2.435(8) .
K1 O7 2.650(12) 1_556
K1 O7A 2.712(13) 2_765
K1 N23 2.835(8) 1_556
K1 N21 3.110(8) 2_665
K1 O7 3.197(12) 2_765
K1 O2 3.240(11) 1_655
K1 N22 3.304(8) 2_665
K1 C21 3.389(8) 2_665
K1 C22 3.510(8) 2_665
K1 K4 3.900(4) 1_556
K1 K3 4.204(4) .
K2 N31 2.796(7) 2_576
K2 O3 2.815(5) .
K2 N22 2.911(7) 2_575
K2 O2 2.968(9) .
K2 C22 3.417(7) 2_575
K2 K4 3.814(3) 1_456
K2 K2 3.920(3) 2_576
K2 K3 5.039(3) 2_576
K3 O1 2.679(7) .
K3 N23 2.921(7) 1_556
K3 N23 2.968(7) 2_665
K3 N21 3.011(8) 2_665
K3 C23 3.239(6) 2_665
K3 C23 3.276(7) 1_556
K3 C21 3.382(8) 2_665
K3 K1 4.351(4) 2_666
K3 K3 4.682(4) 2_666
K4 O7 2.715(11) .
K4 O3 2.722(6) 1_654
K4 O7A 2.812(12) .
K4 O2 2.831(9) 1_654
K4 O6 2.847(9) .
K4 N31 2.965(7) 2_675
K4 O8 3.00(3) .
K4 K2 3.814(3) 1_654
O2 K4 2.831(9) 1_456
O2 K1 3.240(11) 1_455
O3 K4 2.722(6) 1_456
O7 K1 2.650(12) 1_554
O7 K1 3.197(12) 2_765
O7A K1 2.712(13) 2_765
